data_4020439
loop_
_publ_author_name
'St\'ephanie Leroy-Lhez'
'J\'er\^ome Baffreau'
'Lara Perrin'
'Eric Levillain'
'Magali Allain'
'Mar\'ia-Jes\'us Blesa'
'Pi\'etrick Hudhomme'

_journal_name_full 'Journal of Organic Chemistry'
_journal_page_first 6313
_journal_page_last 6320
_journal_paper_doi 10.1021/jo050766n
_journal_volume 70
_journal_year 2005
_chemical_formula_moiety 'C31 H20 Cl4 N2 O5'
_chemical_formula_sum 'C31 H20 Cl4 N2 O5'
_chemical_formula_weight 642.29
_space_group_IT_number 9
_symmetry_cell_setting monoclinic
_symmetry_space_group_name_Hall 'I -2ya'
_symmetry_space_group_name_H-M 'I 1 a 1'
_cell_angle_alpha 90
_cell_angle_beta 92.670(10)
_cell_angle_gamma 90
_cell_formula_units_Z 4
_cell_length_a 12.8590(10)
_cell_length_b 14.567(2)
_cell_length_c 14.729(2)
_cell_measurement_temperature 293(2)
_cell_measurement_wavelength 0.71073
_cell_volume 2756.0(6)
_diffrn_ambient_temperature 293(2)
_exptl_crystal_density_diffrn 1.548
_cod_original_sg_symbol_H-M 'I a'
_cod_database_code 4020439

loop_
_symmetry_equiv_pos_as_xyz
'x, y, z'
'x+1/2, -y, z'
'x+1/2, y+1/2, z+1/2'
'x+1, -y+1/2, z+1/2'

loop_
_atom_site_label
_atom_site_type_symbol
_atom_site_fract_x
_atom_site_fract_y
_atom_site_fract_z
_atom_site_U_iso_or_equiv
_atom_site_adp_type
_atom_site_occupancy
_atom_site_symmetry_multiplicity
_atom_site_calc_flag
_atom_site_refinement_flags
_atom_site_disorder_assembly
_atom_site_disorder_group
C01 C 0.0659(11) 0.4789(9) 0.6828(9) 0.044(4) Uiso 1 1 d . . .
C02 C -0.0046(10) 0.4091(8) 0.6744(9) 0.038(4) Uiso 1 1 d . . .
C03 C -0.0805(11) 0.4085(10) 0.6244(9) 0.055(4) Uiso 1 1 d . . .
H03 H -0.1229 0.3567 0.6215 0.066 Uiso 1 1 calc R . .
C04 C -0.1080(13) 0.4895(10) 0.5665(9) 0.042(4) Uiso 1 1 d . . .
C05 C -0.0525(10) 0.5708(9) 0.5743(9) 0.044(4) Uiso 1 1 d . . .
C06 C 0.0351(11) 0.5679(10) 0.6386(10) 0.050(4) Uiso 1 1 d . . .
C07 C 0.0961(11) 0.6500(9) 0.6705(9) 0.043(4) Uiso 1 1 d . . .
C08 C 0.0730(12) 0.7243(10) 0.6047(11) 0.048(4) Uiso 1 1 d . . .
C09 C -0.0016(13) 0.7226(11) 0.5376(12) 0.056(5) Uiso 1 1 d . . .
H09 H -0.0105 0.7716 0.4975 0.068 Uiso 1 1 calc R . .
C10 C -0.0652(12) 0.6453(10) 0.5297(10) 0.044(4) Uiso 1 1 d . . .
C11 C -0.1572(13) 0.6470(12) 0.4559(11) 0.061(5) Uiso 1 1 d . . .
C12 C -0.1978(15) 0.4943(12) 0.5007(11) 0.065(5) Uiso 1 1 d . . .
C13 C -0.2982(12) 0.5669(10) 0.3791(9) 0.079(5) Uiso 1 1 d . . .
H13A H -0.3042 0.5051 0.355 0.095 Uiso 1 1 calc R . .
H13B H -0.2851 0.6084 0.3294 0.095 Uiso 1 1 calc R . .
C14 C -0.3997(10) 0.5945(8) 0.4247(8) 0.074(3) Uiso 1 1 d D . .
H14A H -0.3918 0.6547 0.4523 0.089 Uiso 1 1 calc R . .
H14B H -0.4149 0.5507 0.4719 0.089 Uiso 1 1 calc R . .
C15 C 0.1678(10) 0.4845(8) 0.7299(9) 0.040(4) Uiso 1 1 d . . .
C16 C 0.2385(10) 0.4088(9) 0.7365(9) 0.048(4) Uiso 1 1 d . . .
C17 C 0.3389(9) 0.4167(8) 0.8021(8) 0.037(3) Uiso 1 1 d . . .
H17 H 0.3859 0.3682 0.8071 0.045 Uiso 1 1 calc R . .
C18 C 0.3546(14) 0.4871(12) 0.8465(11) 0.056(5) Uiso 1 1 d . . .
C19 C 0.2872(9) 0.5629(8) 0.8351(8) 0.039(4) Uiso 1 1 d . . .
C20 C 0.2053(10) 0.5639(9) 0.7722(8) 0.036(4) Uiso 1 1 d . . .
C21 C 0.1602(11) 0.6513(9) 0.7527(9) 0.041(4) Uiso 1 1 d . . .
C22 C 0.1681(12) 0.7225(10) 0.8103(10) 0.047(4) Uiso 1 1 d . . .
C23 C 0.2480(12) 0.7209(10) 0.8804(10) 0.046(4) Uiso 1 1 d . . .
H23 H 0.2566 0.7717 0.9182 0.055 Uiso 1 1 calc R . .
C24 C 0.3123(13) 0.6476(11) 0.8941(11) 0.055(5) Uiso 1 1 d . . .
C25 C 0.3992(13) 0.6492(11) 0.9550(10) 0.059(5) Uiso 1 1 d . . .
C26 C 0.4457(15) 0.4902(11) 0.9128(11) 0.059(5) Uiso 1 1 d . . .
C27 C 0.5649(11) 0.5776(9) 1.0296(9) 0.068(4) Uiso 1 1 d . . .
H27A H 0.5883 0.5183 1.0525 0.082 Uiso 1 1 calc R . .
H27B H 0.5487 0.616 1.0809 0.082 Uiso 1 1 calc R . .
C28 C 0.6539(16) 0.6246(13) 0.9728(13) 0.165(8) Uiso 1 1 d . . .
H28A H 0.6663 0.5898 0.9182 0.198 Uiso 1 1 calc R . .
H28B H 0.6353 0.687 0.956 0.198 Uiso 1 1 calc R . .
C29 C 0.7439(8) 0.6227(6) 1.0352(7) 0.060(3) Uiso 1 1 d . . .
H29A H 0.7411 0.6801 1.0685 0.072 Uiso 1 1 calc R . .
H29B H 0.8031 0.628 0.9971 0.072 Uiso 1 1 calc R . .
C30 C 0.781(2) 0.5398(17) 1.1178(17) 0.270(12) Uiso 1 1 d . . .
H30A H 0.7226 0.529 1.1558 0.324 Uiso 1 1 calc R . .
H30B H 0.7952 0.4826 1.0869 0.324 Uiso 1 1 calc R . .
C31 C 0.8806(17) 0.5659(12) 1.1819(14) 0.214(9) Uiso 1 1 d . . .
H31A H 0.8949 0.517 1.2244 0.321 Uiso 1 1 calc R . .
H31B H 0.8669 0.6214 1.2143 0.321 Uiso 1 1 calc R . .
H31C H 0.9396 0.5748 1.1453 0.321 Uiso 1 1 calc R . .
N01 N -0.2123(9) 0.5719(8) 0.4490(7) 0.046(3) Uiso 1 1 d . . .
N02 N 0.4649(11) 0.5657(9) 0.9632(9) 0.077(4) Uiso 1 1 d . . .
O01 O -0.2552(10) 0.4272(8) 0.4909(7) 0.083(4) Uiso 1 1 d . . .
O02 O -0.1787(9) 0.7206(7) 0.4189(7) 0.086(4) Uiso 1 1 d . . .
O03 O 0.5125(9) 0.4264(7) 0.9170(7) 0.069(3) Uiso 1 1 d . . .
O04 O 0.4177(8) 0.7114(6) 1.0115(6) 0.072(3) Uiso 1 1 d . . .
O05 O -0.4938(15) 0.5961(13) 0.3478(12) 0.288(10) Uiso 1 1 d D . .
H05 H -0.4815 0.6346 0.3092 0.432 Uiso 1 1 calc R . .
Cl01 Cl 0.0135(3) 0.3128(3) 0.7458(3) 0.0693(15) Uani 1 1 d . . .
Cl02 Cl 0.1593(3) 0.8149(3) 0.6099(3) 0.0647(14) Uani 1 1 d . . .
Cl03 Cl 0.2334(3) 0.3131(3) 0.6714(3) 0.0671(14) Uani 1 1 d . . .
Cl04 Cl 0.0873(3) 0.8166(3) 0.8095(3) 0.0686(15) Uani 1 1 d . . .

loop_
_atom_site_aniso_label
_atom_site_aniso_U_11
_atom_site_aniso_U_22
_atom_site_aniso_U_33
_atom_site_aniso_U_23
_atom_site_aniso_U_13
_atom_site_aniso_U_12
Cl01 0.080(4) 0.049(3) 0.080(4) 0.015(3) 0.016(3) -0.004(2)
Cl02 0.073(4) 0.052(3) 0.069(3) 0.019(2) -0.007(3) -0.015(2)
Cl03 0.086(4) 0.050(3) 0.066(3) -0.009(2) 0.010(3) 0.012(2)
Cl04 0.072(4) 0.054(3) 0.079(3) -0.007(2) 0.002(3) 0.019(2)

loop_
_geom_bond_atom_site_label_1
_geom_bond_atom_site_label_2
_geom_bond_distance
_geom_bond_site_symmetry_2
_geom_bond_publ_flag
C01 C02 1.364(17) . ?
C01 C15 1.458(10) . ?
C01 C06 1.496(18) . ?
C02 C03 1.195(14) . ?
C02 Cl01 1.762(13) . ?
C03 C04 1.488(18) . ?
C04 C05 1.385(18) . ?
C04 C12 1.474(19) . ?
C05 C10 1.276(16) . ?
C05 C06 1.438(17) . ?
C06 C07 1.494(19) . ?
C07 C21 1.433(9) . ?
C07 C08 1.474(18) . ?
C08 C09 1.35(2) . ?
C08 Cl02 1.723(16) . ?
C09 C10 1.393(18) . ?
C10 C11 1.569(19) . ?
C11 O02 1.228(17) . ?
C11 N01 1.305(18) . ?
C12 O01 1.230(18) . ?
C12 N01 1.370(17) . ?
C13 N01 1.476(16) . ?
C13 C14 1.55(2) . ?
C14 O05 1.617(15) . ?
C15 C20 1.390(16) . ?
C15 C16 1.428(17) . ?
C16 C17 1.581(16) . ?
C16 Cl03 1.692(14) . ?
C17 C18 1.227(17) . ?
C18 C19 1.41(2) . ?
C18 C26 1.49(2) . ?
C19 C20 1.369(15) . ?
C19 C24 1.534(18) . ?
C20 C21 1.423(18) . ?
C21 C22 1.340(17) . ?
C22 C23 1.42(2) . ?
C22 Cl04 1.720(16) . ?
C23 C24 1.359(18) . ?
C24 C25 1.400(18) . ?
C25 O04 1.246(16) . ?
C25 N02 1.484(19) . ?
C26 O03 1.265(18) . ?
C26 N02 1.344(18) . ?
C27 N02 1.588(19) . ?
C27 C28 1.60(2) . ?
C28 C29 1.445(19) . ?
C29 C30 1.76(3) . ?
C30 C31 1.60(3) . ?

loop_
_cod_related_entry_id
_cod_related_entry_database
_cod_related_entry_code
1 ChemSpider 21154868
